data_2219714
loop_
_publ_author_name
'Xu, Chen'
'Li, Ying-Fei'
'Wang, Zhi-Qiang'
'Cen, Fei-Fei'
'Zhang, Yu-Qing'

_publ_section_title
;
 Dibromidobis[2-(dicyclohexylphosphanyl)biphenyl-\k<i>P</i>]palladium(II)
;
_journal_coeditor_code SI2114
_journal_issue 10
_journal_name_full 'Acta Crystallographica Section E'
_journal_page_first m1349
_journal_paper_doi 10.1107/S1600536808030845
_journal_volume 64
_journal_year 2008
_chemical_formula_iupac '[Pd Br2 (C24 H31 P)2]'
_chemical_formula_moiety 'C48 H62 Br2 P2 Pd'
_chemical_formula_sum 'C48 H62 Br2 P2 Pd'
_chemical_formula_weight 967.14
_chemical_name_systematic
;
Dibromidobis[2-(dicyclohexylphosphanyl)biphenyl-\kP]palladium(II)
;
_space_group_IT_number 2
_symmetry_cell_setting triclinic
_symmetry_space_group_name_Hall '-P 1'
_symmetry_space_group_name_H-M 'P -1'
_atom_sites_solution_hydrogens geom
_atom_sites_solution_primary direct
_atom_sites_solution_secondary difmap
_audit_creation_method SHELXL-97
_cell_angle_alpha 91.582(11)
_cell_angle_beta 108.822(10)
_cell_angle_gamma 103.713(10)
_cell_formula_units_Z 1
_cell_length_a 9.817(8)
_cell_length_b 9.827(8)
_cell_length_c 11.957(10)
_cell_measurement_reflns_used 1503
_cell_measurement_temperature 291(2)
_cell_measurement_theta_max 21.69
_cell_measurement_theta_min 2.38
_cell_volume 1053.9(15)
_computing_cell_refinement 'SAINT (Bruker, 2004)'
_computing_data_collection 'SMART (Bruker, 2004)'
_computing_data_reduction 'SAINT (Bruker, 2004)'
_computing_molecular_graphics 'SHELXTL (Sheldrick, 2008)'
_computing_publication_material 'PLATON (Spek, 2003) and SHELXTL (Sheldrick, 2008)'
_computing_structure_refinement 'SHELXL97 (Sheldrick, 2008)'
_computing_structure_solution 'SHELXS97 (Sheldrick, 2008)'
_diffrn_ambient_temperature 291(2)
_diffrn_measured_fraction_theta_full 0.970
_diffrn_measured_fraction_theta_max 0.970
_diffrn_measurement_device_type 'Bruker SMART APEX CCD'
_diffrn_measurement_method '\f and \w'
_diffrn_radiation_monochromator graphite
_diffrn_radiation_source 'fine-focus sealed tube'
_diffrn_radiation_type MoK\a
_diffrn_radiation_wavelength 0.71073
_diffrn_reflns_av_R_equivalents 0.0385
_diffrn_reflns_av_sigmaI/netI 0.0702
_diffrn_reflns_limit_h_max 11
_diffrn_reflns_limit_h_min -11
_diffrn_reflns_limit_k_max 11
_diffrn_reflns_limit_k_min -11
_diffrn_reflns_limit_l_max 14
_diffrn_reflns_limit_l_min -14
_diffrn_reflns_number 7316
_diffrn_reflns_theta_full 25.50
_diffrn_reflns_theta_max 25.50
_diffrn_reflns_theta_min 2.38
_exptl_absorpt_coefficient_mu 2.445
_exptl_absorpt_correction_T_max 0.8027
_exptl_absorpt_correction_T_min 0.7228
_exptl_absorpt_correction_type multi-scan
_exptl_absorpt_process_details '(SADABS; Sheldrick, 1996)'
_exptl_crystal_colour yellow
_exptl_crystal_density_diffrn 1.524
_exptl_crystal_density_method 'not measured'
_exptl_crystal_description block
_exptl_crystal_F_000 496
_exptl_crystal_size_max 0.14
_exptl_crystal_size_mid 0.10
_exptl_crystal_size_min 0.09
_refine_diff_density_max 0.712
_refine_diff_density_min -1.422
_refine_ls_extinction_method none
_refine_ls_goodness_of_fit_ref 1.098
_refine_ls_hydrogen_treatment constr
_refine_ls_matrix_type full
_refine_ls_number_parameters 241
_refine_ls_number_reflns 3811
_refine_ls_number_restraints 0
_refine_ls_restrained_S_all 1.098
_refine_ls_R_factor_all 0.0946
_refine_ls_R_factor_gt 0.0658
_refine_ls_shift/su_max 0.000
_refine_ls_shift/su_mean 0.000
_refine_ls_structure_factor_coef Fsqd
_refine_ls_weighting_details 'w=1/[\s^2^(Fo^2^)+(0.0609P)^2^+7.3363P] where P=(Fo^2^+2Fc^2^)/3'
_refine_ls_weighting_scheme calc
_refine_ls_wR_factor_gt 0.1637
_refine_ls_wR_factor_ref 0.1799
_reflns_number_gt 2810
_reflns_number_total 3811
_reflns_threshold_expression I>2\s(I)
_cod_data_source_file si2114.cif
_cod_data_source_block I
_cod_depositor_comments
;
The following automatic conversions were performed:
'_symmetry_cell_setting' value 'Triclinic' changed to 'triclinic'
according to '/home/saulius/struct/CIF-dictionaries/cif_core.dic'
dictionary named 'cif_core.dic' version 2.4.1 from 2010-06-29.

Automatic conversion script
Id: cif_fix_enum 1527 2010-12-29 10:47:43Z saulius 

The following automatic conversions were performed:

'_symmetry_cell_setting' value 'Triclinic' changed to 'triclinic'
according to /home/saulius/struct/CIF-dictionaries/cif_core.dic
dictionary named 'cif_core.dic' version 2.4.1 from 2010-06-29.

Automatic conversion script
Id: cif_fix_values 1715 2011-07-08 13:25:40Z adriana 
;
_cod_original_sg_symbol_H-M P-1
_cod_database_code 2219714
_cod_database_fobs_code 2219714

loop_
_symmetry_equiv_pos_as_xyz
'x, y, z'
'-x, -y, -z'

loop_
_atom_site_type_symbol
_atom_site_label
_atom_site_fract_x
_atom_site_fract_y
_atom_site_fract_z
_atom_site_U_iso_or_equiv
_atom_site_adp_type
_atom_site_calc_flag
_atom_site_refinement_flags
_atom_site_occupancy
Pd Pd1 1.0000 0.5000 0.5000 0.0252(2) Uani d S 1
Br Br1 0.96825(13) 0.71510(13) 0.59715(10) 0.0612(4) Uani d . 1
P P1 0.8353(2) 0.5540(2) 0.32229(17) 0.0267(5) Uani d . 1
C C1 0.7959(9) 0.4354(9) 0.1852(7) 0.0306(18) Uani d . 1
H H1 0.7703 0.3392 0.2060 0.037 Uiso calc R 1
C C2 0.6642(9) 0.4454(10) 0.0766(7) 0.038(2) Uani d . 1
H H2A 0.5763 0.4378 0.0990 0.045 Uiso calc R 1
H H2B 0.6870 0.5358 0.0468 0.045 Uiso calc R 1
C C3 0.6343(10) 0.3264(10) -0.0199(8) 0.044(2) Uani d . 1
H H3A 0.6021 0.2366 0.0078 0.053 Uiso calc R 1
H H3B 0.5546 0.3355 -0.0903 0.053 Uiso calc R 1
C C4 0.7702(10) 0.3287(10) -0.0518(8) 0.045(2) Uani d . 1
H H4A 0.7945 0.4131 -0.0893 0.054 Uiso calc R 1
H H4B 0.7488 0.2479 -0.1090 0.054 Uiso calc R 1
C C5 0.9032(10) 0.3258(9) 0.0551(8) 0.038(2) Uani d . 1
H H5A 0.9903 0.3344 0.0315 0.046 Uiso calc R 1
H H5B 0.8843 0.2369 0.0879 0.046 Uiso calc R 1
C C6 0.9318(9) 0.4476(9) 0.1490(7) 0.0362(19) Uani d . 1
H H6A 1.0167 0.4456 0.2180 0.043 Uiso calc R 1
H H6B 0.9546 0.5366 0.1171 0.043 Uiso calc R 1
C C7 0.9148(9) 0.7385(9) 0.2981(7) 0.0330(18) Uani d . 1
H H7 0.9069 0.7981 0.3616 0.040 Uiso calc R 1
C C8 0.8334(10) 0.7900(9) 0.1839(8) 0.044(2) Uani d . 1
H H8A 0.8407 0.7375 0.1171 0.052 Uiso calc R 1
H H8B 0.7288 0.7724 0.1751 0.052 Uiso calc R 1
C C9 0.8963(11) 0.9454(10) 0.1819(10) 0.056(3) Uani d . 1
H H9A 0.8471 0.9723 0.1048 0.067 Uiso calc R 1
H H9B 0.8761 0.9987 0.2415 0.067 Uiso calc R 1
C C10 1.0617(11) 0.9819(11) 0.2059(10) 0.057(3) Uani d . 1
H H10A 1.0808 0.9410 0.1396 0.068 Uiso calc R 1
H H10B 1.0993 1.0835 0.2124 0.068 Uiso calc R 1
C C11 1.1426(10) 0.9292(10) 0.3177(10) 0.054(3) Uani d . 1
H H11A 1.1345 0.9794 0.3853 0.064 Uiso calc R 1
H H11B 1.2474 0.9482 0.3268 0.064 Uiso calc R 1
C C12 1.0801(9) 0.7721(9) 0.3166(8) 0.039(2) Uani d . 1
H H12A 1.1322 0.7419 0.3914 0.047 Uiso calc R 1
H H12B 1.0957 0.7210 0.2531 0.047 Uiso calc R 1
C C13 0.6373(9) 0.2210(10) 0.3590(8) 0.043(2) Uani d . 1
H H13 0.7063 0.2713 0.4296 0.052 Uiso calc R 1
C C14 0.6340(11) 0.0838(10) 0.3309(9) 0.048(2) Uani d . 1
H H14 0.7007 0.0422 0.3832 0.058 Uiso calc R 1
C C15 0.5362(12) 0.0082(11) 0.2291(10) 0.055(3) Uani d . 1
H H15 0.5373 -0.0841 0.2107 0.066 Uiso calc R 1
C C16 0.4362(12) 0.0670(11) 0.1533(9) 0.056(3) Uani d . 1
H H16 0.3689 0.0148 0.0829 0.067 Uiso calc R 1
C C17 0.4337(10) 0.2035(10) 0.1801(8) 0.047(2) Uani d . 1
H H17 0.3618 0.2412 0.1292 0.056 Uiso calc R 1
C C18 0.5374(9) 0.2858(9) 0.2823(7) 0.0338(19) Uani d . 1
C C19 0.5333(9) 0.4319(9) 0.3139(7) 0.0324(18) Uani d . 1
C C20 0.4018(9) 0.4472(10) 0.3274(8) 0.043(2) Uani d . 1
H H20 0.3219 0.3678 0.3114 0.051 Uiso calc R 1
C C21 0.3852(10) 0.5738(11) 0.3630(8) 0.047(2) Uani d . 1
H H21 0.2967 0.5795 0.3733 0.056 Uiso calc R 1
C C22 0.4983(11) 0.6902(11) 0.3831(8) 0.046(2) Uani d . 1
H H22 0.4871 0.7770 0.4056 0.056 Uiso calc R 1
C C23 0.6325(10) 0.6814(10) 0.3703(8) 0.040(2) Uani d . 1
H H23 0.7104 0.7626 0.3862 0.048 Uiso calc R 1
C C24 0.6521(9) 0.5536(9) 0.3340(7) 0.0306(18) Uani d . 1

loop_
_atom_site_aniso_label
_atom_site_aniso_U_11
_atom_site_aniso_U_22
_atom_site_aniso_U_33
_atom_site_aniso_U_12
_atom_site_aniso_U_13
_atom_site_aniso_U_23
Pd1 0.0260(5) 0.0262(5) 0.0248(5) 0.0099(4) 0.0083(3) 0.0043(3)
Br1 0.0626(7) 0.0682(8) 0.0511(7) 0.0210(6) 0.0141(5) 0.0072(5)
P1 0.0255(10) 0.0281(11) 0.0275(10) 0.0093(8) 0.0084(8) 0.0049(8)
C1 0.032(4) 0.035(5) 0.031(4) 0.014(4) 0.014(3) 0.007(3)
C2 0.032(4) 0.046(5) 0.036(5) 0.015(4) 0.007(4) 0.004(4)
C3 0.043(5) 0.054(6) 0.029(5) 0.009(4) 0.007(4) 0.000(4)
C4 0.051(6) 0.045(6) 0.036(5) -0.001(4) 0.021(4) -0.005(4)
C5 0.047(5) 0.036(5) 0.043(5) 0.015(4) 0.028(4) 0.004(4)
C6 0.038(5) 0.038(5) 0.034(4) 0.012(4) 0.013(4) 0.005(4)
C7 0.032(4) 0.035(5) 0.036(5) 0.014(4) 0.012(4) 0.007(4)
C8 0.040(5) 0.034(5) 0.056(6) 0.010(4) 0.013(4) 0.020(4)
C9 0.047(6) 0.039(6) 0.077(7) 0.012(5) 0.013(5) 0.024(5)
C10 0.056(6) 0.041(6) 0.072(7) 0.007(5) 0.023(6) 0.019(5)
C11 0.033(5) 0.050(6) 0.073(7) 0.002(4) 0.019(5) 0.013(5)
C12 0.031(4) 0.037(5) 0.051(5) 0.010(4) 0.015(4) 0.014(4)
C13 0.031(5) 0.059(6) 0.039(5) 0.016(4) 0.008(4) 0.010(4)
C14 0.052(6) 0.037(6) 0.059(6) 0.020(5) 0.017(5) 0.013(5)
C15 0.059(6) 0.032(6) 0.068(7) 0.005(5) 0.021(6) -0.002(5)
C16 0.055(6) 0.046(6) 0.052(6) -0.005(5) 0.011(5) -0.004(5)
C17 0.037(5) 0.045(6) 0.044(5) 0.001(4) 0.002(4) 0.007(4)
C18 0.030(4) 0.031(5) 0.039(5) 0.003(3) 0.015(4) 0.003(4)
C19 0.029(4) 0.034(5) 0.035(4) 0.010(3) 0.011(3) 0.004(4)
C20 0.027(4) 0.048(6) 0.052(6) 0.010(4) 0.012(4) 0.007(4)
C21 0.030(5) 0.067(7) 0.053(6) 0.023(5) 0.018(4) 0.009(5)
C22 0.055(6) 0.051(6) 0.051(6) 0.034(5) 0.026(5) 0.012(5)
C23 0.038(5) 0.040(5) 0.047(5) 0.015(4) 0.019(4) 0.005(4)
C24 0.033(4) 0.034(5) 0.029(4) 0.014(4) 0.012(3) 0.006(3)

loop_
_atom_type_symbol
_atom_type_description
_atom_type_scat_dispersion_real
_atom_type_scat_dispersion_imag
_atom_type_scat_source
C C 0.0033 0.0016 'International Tables Vol C Tables 4.2.6.8 and 6.1.1.4'
H H 0.0000 0.0000 'International Tables Vol C Tables 4.2.6.8 and 6.1.1.4'
P P 0.1023 0.0942 'International Tables Vol C Tables 4.2.6.8 and 6.1.1.4'
Pd Pd -0.9988 1.0072 'International Tables Vol C Tables 4.2.6.8 and 6.1.1.4'
Br Br -0.2901 2.4595 'International Tables Vol C Tables 4.2.6.8 and 6.1.1.4'

loop_
_geom_angle_atom_site_label_1
_geom_angle_atom_site_label_2
_geom_angle_atom_site_label_3
_geom_angle_site_symmetry_1
_geom_angle_site_symmetry_3
_geom_angle
P1 Pd1 P1 2_766 . 180.0
P1 Pd1 Br1 2_766 2_766 85.15(7)
P1 Pd1 Br1 . 2_766 94.85(7)
P1 Pd1 Br1 2_766 . 94.85(7)
P1 Pd1 Br1 . . 85.15(7)
Br1 Pd1 Br1 2_766 . 180.000(2)
C24 P1 C1 . . 106.1(4)
C24 P1 C7 . . 104.9(4)
C1 P1 C7 . . 108.6(4)
C24 P1 Pd1 . . 112.3(3)
C1 P1 Pd1 . . 115.8(3)
C7 P1 Pd1 . . 108.5(3)
C6 C1 C2 . . 109.2(7)
C6 C1 P1 . . 112.5(6)
C2 C1 P1 . . 116.7(5)
C6 C1 H1 . . 105.9
C2 C1 H1 . . 105.9
P1 C1 H1 . . 105.9
C3 C2 C1 . . 109.1(7)
C3 C2 H2A . . 109.9
C1 C2 H2A . . 109.9
C3 C2 H2B . . 109.9
C1 C2 H2B . . 109.9
H2A C2 H2B . . 108.3
C4 C3 C2 . . 111.7(7)
C4 C3 H3A . . 109.3
C2 C3 H3A . . 109.3
C4 C3 H3B . . 109.3
C2 C3 H3B . . 109.3
H3A C3 H3B . . 107.9
C3 C4 C5 . . 112.5(7)
C3 C4 H4A . . 109.1
C5 C4 H4A . . 109.1
C3 C4 H4B . . 109.1
C5 C4 H4B . . 109.1
H4A C4 H4B . . 107.8
C4 C5 C6 . . 109.5(7)
C4 C5 H5A . . 109.8
C6 C5 H5A . . 109.8
C4 C5 H5B . . 109.8
C6 C5 H5B . . 109.8
H5A C5 H5B . . 108.2
C1 C6 C5 . . 110.0(7)
C1 C6 H6A . . 109.7
C5 C6 H6A . . 109.7
C1 C6 H6B . . 109.7
C5 C6 H6B . . 109.7
H6A C6 H6B . . 108.2
C8 C7 C12 . . 109.9(7)
C8 C7 P1 . . 117.0(6)
C12 C7 P1 . . 113.5(5)
C8 C7 H7 . . 105.1
C12 C7 H7 . . 105.1
P1 C7 H7 . . 105.1
C9 C8 C7 . . 111.9(8)
C9 C8 H8A . . 109.2
C7 C8 H8A . . 109.2
C9 C8 H8B . . 109.2
C7 C8 H8B . . 109.2
H8A C8 H8B . . 107.9
C10 C9 C8 . . 111.9(8)
C10 C9 H9A . . 109.2
C8 C9 H9A . . 109.2
C10 C9 H9B . . 109.2
C8 C9 H9B . . 109.2
H9A C9 H9B . . 107.9
C11 C10 C9 . . 111.8(8)
C11 C10 H10A . . 109.2
C9 C10 H10A . . 109.2
C11 C10 H10B . . 109.2
C9 C10 H10B . . 109.2
H10A C10 H10B . . 107.9
C10 C11 C12 . . 111.6(8)
C10 C11 H11A . . 109.3
C12 C11 H11A . . 109.3
C10 C11 H11B . . 109.3
C12 C11 H11B . . 109.3
H11A C11 H11B . . 108.0
C11 C12 C7 . . 110.5(7)
C11 C12 H12A . . 109.6
C7 C12 H12A . . 109.6
C11 C12 H12B . . 109.6
C7 C12 H12B . . 109.6
H12A C12 H12B . . 108.1
C14 C13 C18 . . 120.4(9)
C14 C13 H13 . . 119.8
C18 C13 H13 . . 119.8
C15 C14 C13 . . 121.4(9)
C15 C14 H14 . . 119.3
C13 C14 H14 . . 119.3
C14 C15 C16 . . 119.8(10)
C14 C15 H15 . . 120.1
C16 C15 H15 . . 120.1
C15 C16 C17 . . 120.4(10)
C15 C16 H16 . . 119.8
C17 C16 H16 . . 119.8
C16 C17 C18 . . 120.9(9)
C16 C17 H17 . . 119.6
C18 C17 H17 . . 119.6
C17 C18 C13 . . 117.0(8)
C17 C18 C19 . . 121.4(8)
C13 C18 C19 . . 121.4(8)
C20 C19 C24 . . 118.2(8)
C20 C19 C18 . . 116.4(7)
C24 C19 C18 . . 125.4(7)
C21 C20 C19 . . 122.8(9)
C21 C20 H20 . . 118.6
C19 C20 H20 . . 118.6
C22 C21 C20 . . 119.2(8)
C22 C21 H21 . . 120.4
C20 C21 H21 . . 120.4
C21 C22 C23 . . 120.5(9)
C21 C22 H22 . . 119.8
C23 C22 H22 . . 119.8
C24 C23 C22 . . 121.3(9)
C24 C23 H23 . . 119.3
C22 C23 H23 . . 119.3
C23 C24 C19 . . 117.9(7)
C23 C24 P1 . . 117.6(6)
C19 C24 P1 . . 124.5(6)

loop_
_geom_bond_atom_site_label_1
_geom_bond_atom_site_label_2
_geom_bond_site_symmetry_2
_geom_bond_distance
Pd1 P1 2_766 2.380(2)
Pd1 P1 . 2.380(2)
Pd1 Br1 2_766 2.515(2)
Pd1 Br1 . 2.515(2)
P1 C24 . 1.848(8)
P1 C1 . 1.862(8)
P1 C7 . 1.866(8)
C1 C6 . 1.510(11)
C1 C2 . 1.533(11)
C1 H1 . 0.9800
C2 C3 . 1.527(12)
C2 H2A . 0.9700
C2 H2B . 0.9700
C3 C4 . 1.496(12)
C3 H3A . 0.9700
C3 H3B . 0.9700
C4 C5 . 1.511(12)
C4 H4A . 0.9700
C4 H4B . 0.9700
C5 C6 . 1.527(11)
C5 H5A . 0.9700
C5 H5B . 0.9700
C6 H6A . 0.9700
C6 H6B . 0.9700
C7 C8 . 1.512(11)
C7 C12 . 1.518(11)
C7 H7 . 0.9800
C8 C9 . 1.509(12)
C8 H8A . 0.9700
C8 H8B . 0.9700
C9 C10 . 1.505(14)
C9 H9A . 0.9700
C9 H9B . 0.9700
C10 C11 . 1.495(14)
C10 H10A . 0.9700
C10 H10B . 0.9700
C11 C12 . 1.518(13)
C11 H11A . 0.9700
C11 H11B . 0.9700
C12 H12A . 0.9700
C12 H12B . 0.9700
C13 C14 . 1.371(13)
C13 C18 . 1.398(12)
C13 H13 . 0.9300
C14 C15 . 1.347(14)
C14 H14 . 0.9300
C15 C16 . 1.358(14)
C15 H15 . 0.9300
C16 C17 . 1.378(14)
C16 H16 . 0.9300
C17 C18 . 1.391(12)
C17 H17 . 0.9300
C18 C19 . 1.488(12)
C19 C20 . 1.393(11)
C19 C24 . 1.410(11)
C20 C21 . 1.367(13)
C20 H20 . 0.9300
C21 C22 . 1.345(14)
C21 H21 . 0.9300
C22 C23 . 1.396(12)
C22 H22 . 0.9300
C23 C24 . 1.394(12)
C23 H23 . 0.9300

loop_
_geom_torsion_atom_site_label_1
_geom_torsion_atom_site_label_2
_geom_torsion_atom_site_label_3
_geom_torsion_atom_site_label_4
_geom_torsion_site_symmetry_1
_geom_torsion
P1 Pd1 P1 C24 2_766 10E1(4)
Br1 Pd1 P1 C24 2_766 120.1(3)
Br1 Pd1 P1 C24 . -59.9(3)
P1 Pd1 P1 C1 2_766 -2E1(3)
Br1 Pd1 P1 C1 2_766 -2.1(3)
Br1 Pd1 P1 C1 . 177.9(3)
P1 Pd1 P1 C7 2_766 -14E1(3)
Br1 Pd1 P1 C7 2_766 -124.4(3)
Br1 Pd1 P1 C7 . 55.6(3)
C24 P1 C1 C6 . 168.1(6)
C7 P1 C1 C6 . 55.8(6)
Pd1 P1 C1 C6 . -66.5(6)
C24 P1 C1 C2 . 40.7(7)
C7 P1 C1 C2 . -71.6(7)
Pd1 P1 C1 C2 . 166.1(5)
C6 C1 C2 C3 . 59.6(9)
P1 C1 C2 C3 . -171.5(6)
C1 C2 C3 C4 . -55.9(10)
C2 C3 C4 C5 . 54.7(11)
C3 C4 C5 C6 . -55.3(10)
C2 C1 C6 C5 . -61.9(9)
P1 C1 C6 C5 . 166.9(6)
C4 C5 C6 C1 . 58.9(9)
C24 P1 C7 C8 . -64.7(7)
C1 P1 C7 C8 . 48.4(7)
Pd1 P1 C7 C8 . 175.1(6)
C24 P1 C7 C12 . 165.6(6)
C1 P1 C7 C12 . -81.3(7)
Pd1 P1 C7 C12 . 45.3(7)
C12 C7 C8 C9 . -56.0(10)
P1 C7 C8 C9 . 172.6(7)
C7 C8 C9 C10 . 54.0(12)
C8 C9 C10 C11 . -52.8(13)
C9 C10 C11 C12 . 54.5(12)
C10 C11 C12 C7 . -57.0(11)
C8 C7 C12 C11 . 57.1(10)
P1 C7 C12 C11 . -169.7(7)
C18 C13 C14 C15 . 0.5(15)
C13 C14 C15 C16 . -1.5(16)
C14 C15 C16 C17 . -0.2(16)
C15 C16 C17 C18 . 2.9(15)
C16 C17 C18 C13 . -3.7(14)
C16 C17 C18 C19 . -178.3(9)
C14 C13 C18 C17 . 2.1(13)
C14 C13 C18 C19 . 176.6(8)
C17 C18 C19 C20 . 57.9(11)
C13 C18 C19 C20 . -116.4(9)
C17 C18 C19 C24 . -123.8(9)
C13 C18 C19 C24 . 61.9(12)
C24 C19 C20 C21 . -2.3(13)
C18 C19 C20 C21 . 176.1(8)
C19 C20 C21 C22 . 1.9(14)
C20 C21 C22 C23 . -1.4(14)
C21 C22 C23 C24 . 1.5(14)
C22 C23 C24 C19 . -1.8(12)
C22 C23 C24 P1 . -179.1(7)
C20 C19 C24 C23 . 2.2(12)
C18 C19 C24 C23 . -176.0(8)
C20 C19 C24 P1 . 179.2(6)
C18 C19 C24 P1 . 1.0(12)
C1 P1 C24 C23 . -139.6(6)
C7 P1 C24 C23 . -24.7(7)
Pd1 P1 C24 C23 . 93.0(6)
C1 P1 C24 C19 . 43.4(8)
C7 P1 C24 C19 . 158.3(7)
Pd1 P1 C24 C19 . -84.1(7)
